data_7118676
loop_
_publ_author_name
'Hepburn, Hamish B.'
'Melchiorre, Paolo'

_publ_section_title
;
 Br\/onsted acid-catalysed conjugate addition of photochemically generated
 \a-amino radicals to alkenylpyridines.
;
_journal_issue 17
_journal_name_full 'Chemical communications (Cambridge, England)'
_journal_page_first 3520
_journal_page_last 3523
_journal_paper_doi 10.1039/c5cc10401g
_journal_volume 52
_journal_year 2016
_chemical_formula_sum 'C24 H26 N2'
_chemical_formula_weight 342.47
_space_group_IT_number 60
_space_group_name_Hall '-P 2n 2ab'
_symmetry_cell_setting orthorhombic
_symmetry_space_group_name_Hall '-P 2n 2ab'
_symmetry_space_group_name_H-M 'P b c n'
_atom_sites_solution_hydrogens geom
_audit_creation_method SHELXL-2014/6
_audit_update_record
;
2016-01-27 deposited with the CCDC.
2016-01-29 downloaded from the CCDC.
;
_cell_angle_alpha 90
_cell_angle_beta 90
_cell_angle_gamma 90
_cell_formula_units_Z 8
_cell_length_a 11.9458(4)
_cell_length_b 12.6538(4)
_cell_length_c 25.2208(8)
_cell_measurement_reflns_used 5041
_cell_measurement_temperature 100(2)
_cell_measurement_theta_max 27.39
_cell_measurement_theta_min 2.34
_cell_volume 3812.4(2)
_computing_cell_refinement 'Bruker APEX2 v2014.9-0'
_computing_data_collection 'Bruker APEX2 v2014.9-0'
_computing_data_reduction 'Bruker SAINT V7.60A'
_computing_molecular_graphics 'Bruker SHELXTL'
_computing_publication_material 'Bruker SHELXTL'
_computing_structure_refinement 'SHELXL-2014 (Sheldrick, 2014)'
_computing_structure_solution Sir2011
_diffrn_ambient_temperature 100(2)
_diffrn_detector_area_resol_mean 512
_diffrn_detector_type '4K CCD area detector APEX II'
_diffrn_measured_fraction_theta_full 0.997
_diffrn_measured_fraction_theta_max 0.978
_diffrn_measurement_device_type 'APEX DUO Kappa 4-axis goniometer'
_diffrn_measurement_method
;
 Fullsphere data collection, phi and omega scans
;
_diffrn_measurement_specimen_support 'magnetic support with MicroMount'
_diffrn_radiation_monochromator 'Quazar MX Multilayer Optics'
_diffrn_radiation_type MoK\a
_diffrn_radiation_wavelength 0.71073
_diffrn_reflns_laue_measured_fraction_full 0.997
_diffrn_reflns_laue_measured_fraction_max 0.978
_diffrn_reflns_limit_k_max 15
_diffrn_reflns_limit_k_min -16
_diffrn_reflns_limit_l_max 33
_diffrn_reflns_limit_l_min -30
_diffrn_reflns_point_group_measured_fraction_full 0.997
_diffrn_reflns_point_group_measured_fraction_max 0.978
_diffrn_reflns_theta_full 25.242
_diffrn_reflns_theta_max 28.314
_diffrn_reflns_theta_min 2.345
_diffrn_source 'Microfocus source E025 IuS'
_diffrn_source_current 0.6
_diffrn_source_power 50
_diffrn_source_size '0.2 mm x 0.2 mm fine focus'
_diffrn_source_type 'Bruker APEX DUO'
_exptl_absorpt_coefficient_mu 0.070
_exptl_absorpt_correction_T_max 0.997
_exptl_absorpt_correction_T_min 0.941
_exptl_absorpt_correction_type multi-scan
_exptl_absorpt_process_details
; 
 SADABS Version 2008/1 Bruker-Nonius
 Blessing, Acta Cryst. (1995) A51 33-38
;
_exptl_crystal_colour colourless
_exptl_crystal_density_diffrn 1.193
_exptl_crystal_description plate
_exptl_crystal_F_000 1472
_exptl_crystal_recrystallization_method 'Re-crystallisation from solvent: '
_exptl_crystal_size_max 0.20
_exptl_crystal_size_mid 0.10
_exptl_crystal_size_min 0.05
_refine_diff_density_max 0.321
_refine_diff_density_min -0.283
_refine_diff_density_rms 0.047
_refine_ls_extinction_method none
_refine_ls_goodness_of_fit_ref 1.035
_refine_ls_hydrogen_treatment constr
_refine_ls_matrix_type full
_refine_ls_number_parameters 236
_refine_ls_number_reflns 4645
_refine_ls_number_restraints 0
_refine_ls_restrained_S_all 1.035
_refine_ls_R_factor_all 0.0810
_refine_ls_R_factor_gt 0.0486
_refine_ls_shift/su_max 0.002
_refine_ls_shift/su_mean 0.000
_refine_ls_structure_factor_coef Fsqd
_refine_ls_weighting_details 'w=1/[\s^2^(Fo^2^)+(0.0485P)^2^+1.9831P] where P=(Fo^2^+2Fc^2^)/3'
_refine_ls_weighting_scheme calc
_refine_ls_wR_factor_gt 0.1099
_refine_ls_wR_factor_ref 0.1258
_reflns_Friedel_coverage 0.000
_reflns_number_gt 3253
_reflns_number_total 4645
_reflns_threshold_expression 'I > 2\s(I)'
_cod_data_source_file c5cc10401g2.cif
_cod_data_source_block mo_HBH296_0m
_cod_depositor_comments
;
The following automatic conversions were performed:

'_symmetry_cell_setting' value 'Orthorhombic' changed to
'orthorhombic' according to
/usr/data/users/saulius/crontab/automatic-downloads/rss-feeds/RSC/lib/dictionaries/cif_core.dic
dictionary named 'cif_core.dic' version 2.4.2 from 2011-04-26.

'_exptl_absorpt_correction_type' value 'Multi-scan' changed to
'multi-scan' according to
/usr/data/users/saulius/crontab/automatic-downloads/rss-feeds/RSC/lib/dictionaries/cif_core.dic
dictionary named 'cif_core.dic' version 2.4.2 from 2011-04-26.

Automatic conversion script
Id: cif_fix_values 4268 2015-11-12 08:31:59Z antanas 

 Adding full bibliography for 7118676.cif.
;
_cod_original_sg_symbol_H-M Pbcn
_cod_database_code 7118676
_shelx_space_group_comment
;
The symmetry employed for this shelxl refinement is uniquely defined
by the following loop, which should always be used as a source of
symmetry information in preference to the above space-group names.
They are only intended as comments.
;
_shelx_estimated_absorpt_t_min 0.986
_shelx_estimated_absorpt_t_max 0.997
_shelxl_version_number 2014/6

loop_
_space_group_symop_operation_xyz
'x, y, z'
'-x+1/2, -y+1/2, z+1/2'
'-x, y, -z+1/2'
'x+1/2, -y+1/2, -z'
'-x, -y, -z'
'x-1/2, y-1/2, -z-1/2'
'x, -y, z-1/2'
'-x-1/2, y-1/2, z'

loop_
_atom_site_label
_atom_site_type_symbol
_atom_site_fract_x
_atom_site_fract_y
_atom_site_fract_z
_atom_site_U_iso_or_equiv
_atom_site_adp_type
_atom_site_occupancy
_atom_site_site_symmetry_order
_atom_site_calc_flag
_atom_site_refinement_flags_posn
_atom_site_refinement_flags_adp
C1 C 0.23214(12) 0.15293(12) 0.63898(6) 0.0188(3) Uani 1 1 d . .
H1 H 0.2821 0.0997 0.6217 0.023 Uiso 1 1 calc R U
C2 C 0.16590(13) 0.09784(13) 0.68316(6) 0.0235(4) Uani 1 1 d . .
H2A H 0.0905 0.0773 0.6705 0.028 Uiso 1 1 calc R U
H2B H 0.2056 0.0337 0.6955 0.028 Uiso 1 1 calc R U
C3 C 0.15730(13) 0.17949(14) 0.72785(6) 0.0241(4) Uani 1 1 d . .
H3A H 0.0899 0.2241 0.7234 0.029 Uiso 1 1 calc R U
H3B H 0.1539 0.1443 0.7629 0.029 Uiso 1 1 calc R U
C4 C 0.26352(13) 0.24551(13) 0.72277(6) 0.0227(3) Uani 1 1 d . .
H4A H 0.2474 0.3213 0.7288 0.027 Uiso 1 1 calc R U
H4B H 0.3208 0.2221 0.7486 0.027 Uiso 1 1 calc R U
C5 C 0.39958(12) 0.27112(12) 0.64981(6) 0.0190(3) Uani 1 1 d . .
C6 C 0.45885(13) 0.34394(13) 0.68090(6) 0.0244(4) Uani 1 1 d . .
H6 H 0.4314 0.3624 0.7150 0.029 Uiso 1 1 calc R U
C7 C 0.55694(14) 0.38935(14) 0.66247(7) 0.0302(4) Uani 1 1 d . .
H7 H 0.5951 0.4393 0.6840 0.036 Uiso 1 1 calc R U
C8 C 0.60054(14) 0.36340(14) 0.61330(7) 0.0297(4) Uani 1 1 d . .
H8 H 0.6678 0.3949 0.6009 0.036 Uiso 1 1 calc R U
C9 C 0.54330(13) 0.29028(14) 0.58270(7) 0.0256(4) Uani 1 1 d . .
H9 H 0.5728 0.2707 0.5491 0.031 Uiso 1 1 calc R U
C10 C 0.44420(13) 0.24499(13) 0.59986(6) 0.0223(3) Uani 1 1 d . .
H10 H 0.4061 0.1960 0.5778 0.027 Uiso 1 1 calc R U
C11 C 0.15955(12) 0.20662(12) 0.59543(6) 0.0184(3) Uani 1 1 d . .
H11 H 0.2119 0.2483 0.5726 0.022 Uiso 1 1 calc R U
C12 C 0.10599(13) 0.12276(13) 0.55973(6) 0.0219(3) Uani 1 1 d . .
H12A H 0.0650 0.0717 0.5823 0.026 Uiso 1 1 calc R U
H12B H 0.0507 0.1576 0.5363 0.026 Uiso 1 1 calc R U
C13 C 0.18875(13) 0.06269(13) 0.52569(6) 0.0203(3) Uani 1 1 d . .
C14 C 0.34793(14) 0.06515(13) 0.47474(6) 0.0250(4) Uani 1 1 d . .
H14 H 0.4098 0.1032 0.4608 0.030 Uiso 1 1 calc R U
C15 C 0.33855(14) -0.04056(14) 0.46214(6) 0.0271(4) Uani 1 1 d . .
H15 H 0.3918 -0.0741 0.4398 0.033 Uiso 1 1 calc R U
C16 C 0.24925(15) -0.09638(14) 0.48306(7) 0.0294(4) Uani 1 1 d . .
H16 H 0.2400 -0.1694 0.4754 0.035 Uiso 1 1 calc R U
C17 C 0.17383(14) -0.04415(13) 0.51530(6) 0.0256(4) Uani 1 1 d . .
H17 H 0.1122 -0.0811 0.5302 0.031 Uiso 1 1 calc R U
C18 C 0.07650(12) 0.28447(12) 0.61864(6) 0.0187(3) Uani 1 1 d . .
C19 C -0.03382(13) 0.25776(13) 0.63093(6) 0.0216(3) Uani 1 1 d . .
H19 H -0.0608 0.1890 0.6228 0.026 Uiso 1 1 calc R U
C20 C -0.10465(13) 0.33061(13) 0.65498(6) 0.0237(4) Uani 1 1 d . .
H20 H -0.1793 0.3106 0.6632 0.028 Uiso 1 1 calc R U
C21 C -0.06862(13) 0.43188(14) 0.66725(6) 0.0247(4) Uani 1 1 d . .
C22 C 0.04093(14) 0.45871(13) 0.65432(6) 0.0249(4) Uani 1 1 d . .
H22 H 0.0675 0.5277 0.6621 0.030 Uiso 1 1 calc R U
C23 C 0.11196(13) 0.38664(13) 0.63028(6) 0.0228(3) Uani 1 1 d . .
H23 H 0.1862 0.4073 0.6216 0.027 Uiso 1 1 calc R U
C24 C -0.14474(15) 0.51217(15) 0.69276(8) 0.0361(4) Uani 1 1 d . .
H24A H -0.1453 0.5014 0.7312 0.054 Uiso 1 1 calc R U
H24B H -0.2208 0.5038 0.6788 0.054 Uiso 1 1 calc R U
H24C H -0.1176 0.5835 0.6848 0.054 Uiso 1 1 calc R U
N1 N 0.30160(10) 0.22761(11) 0.66849(5) 0.0211(3) Uani 1 1 d . .
N2 N 0.27509(11) 0.11751(11) 0.50547(5) 0.0233(3) Uani 1 1 d . .

loop_
_atom_site_aniso_label
_atom_site_aniso_U_11
_atom_site_aniso_U_22
_atom_site_aniso_U_33
_atom_site_aniso_U_23
_atom_site_aniso_U_13
_atom_site_aniso_U_12
C1 0.0171(7) 0.0179(8) 0.0215(7) 0.0002(6) -0.0002(6) 0.0008(6)
C2 0.0235(8) 0.0224(9) 0.0246(8) 0.0073(7) -0.0007(6) -0.0011(7)
C3 0.0227(8) 0.0290(9) 0.0205(7) 0.0043(7) 0.0018(6) 0.0008(7)
C4 0.0237(8) 0.0253(9) 0.0192(7) -0.0006(6) 0.0005(6) 0.0016(7)
C5 0.0150(7) 0.0184(8) 0.0238(7) 0.0038(6) -0.0012(6) 0.0036(6)
C6 0.0197(7) 0.0273(9) 0.0263(8) 0.0000(7) -0.0021(6) 0.0013(7)
C7 0.0227(8) 0.0304(10) 0.0374(9) 0.0004(8) -0.0054(7) -0.0051(7)
C8 0.0175(8) 0.0327(10) 0.0390(10) 0.0102(8) 0.0007(7) -0.0016(7)
C9 0.0206(8) 0.0281(9) 0.0281(8) 0.0077(7) 0.0034(6) 0.0071(7)
C10 0.0192(8) 0.0226(9) 0.0251(8) 0.0012(7) 0.0010(6) 0.0028(7)
C11 0.0178(7) 0.0180(8) 0.0194(7) 0.0020(6) 0.0012(6) -0.0006(6)
C12 0.0201(8) 0.0242(9) 0.0213(7) -0.0001(6) 0.0000(6) -0.0027(7)
C13 0.0221(8) 0.0206(8) 0.0183(7) 0.0000(6) -0.0028(6) -0.0010(6)
C14 0.0261(8) 0.0251(9) 0.0237(8) 0.0015(7) 0.0038(7) -0.0014(7)
C15 0.0328(9) 0.0235(9) 0.0250(8) -0.0004(7) 0.0025(7) 0.0072(7)
C16 0.0396(10) 0.0168(9) 0.0319(9) -0.0002(7) -0.0031(8) 0.0012(8)
C17 0.0280(8) 0.0204(9) 0.0284(8) 0.0040(7) -0.0009(7) -0.0038(7)
C18 0.0174(7) 0.0204(8) 0.0183(7) 0.0049(6) 0.0003(6) 0.0026(6)
C19 0.0193(7) 0.0211(9) 0.0244(8) 0.0040(6) -0.0016(6) -0.0005(6)
C20 0.0161(7) 0.0302(10) 0.0248(8) 0.0066(7) 0.0022(6) 0.0011(7)
C21 0.0244(8) 0.0268(9) 0.0228(8) 0.0024(7) 0.0033(6) 0.0065(7)
C22 0.0258(8) 0.0193(8) 0.0297(8) -0.0005(7) 0.0050(7) 0.0007(7)
C23 0.0195(7) 0.0222(9) 0.0268(8) 0.0031(6) 0.0049(6) -0.0003(7)
C24 0.0319(9) 0.0352(11) 0.0413(10) -0.0043(8) 0.0097(8) 0.0079(8)
N1 0.0175(6) 0.0266(8) 0.0193(6) -0.0027(5) 0.0017(5) -0.0023(6)
N2 0.0266(7) 0.0203(7) 0.0229(6) -0.0015(5) 0.0036(5) -0.0026(6)

loop_
_atom_type_symbol
_atom_type_description
_atom_type_scat_dispersion_real
_atom_type_scat_dispersion_imag
_atom_type_scat_source
C C 0.0033 0.0016 'International Tables Vol C Tables 4.2.6.8 and 6.1.1.4'
H H 0.0000 0.0000 'International Tables Vol C Tables 4.2.6.8 and 6.1.1.4'
N N 0.0061 0.0033 'International Tables Vol C Tables 4.2.6.8 and 6.1.1.4'

loop_
_geom_angle_atom_site_label_1
_geom_angle_atom_site_label_2
_geom_angle_atom_site_label_3
_geom_angle
N1 C1 C2 102.52(12)
N1 C1 C11 113.18(13)
C2 C1 C11 115.07(12)
C3 C2 C1 105.21(13)
C4 C3 C2 104.59(12)
N1 C4 C3 104.65(12)
N1 C5 C6 120.05(14)
N1 C5 C10 122.31(14)
C6 C5 C10 117.64(14)
C7 C6 C5 120.80(15)
C8 C7 C6 121.36(17)
C7 C8 C9 118.14(16)
C10 C9 C8 121.62(16)
C9 C10 C5 120.42(16)
C18 C11 C12 113.82(12)
C18 C11 C1 112.09(12)
C12 C11 C1 110.20(13)
C13 C12 C11 114.11(12)
N2 C13 C17 121.98(15)
N2 C13 C12 117.21(14)
C17 C13 C12 120.80(14)
N2 C14 C15 124.03(16)
C14 C15 C16 118.01(16)
C17 C16 C15 118.87(16)
C16 C17 C13 119.54(16)
C23 C18 C19 117.75(14)
C23 C18 C11 119.08(13)
C19 C18 C11 123.13(14)
C20 C19 C18 120.73(15)
C21 C20 C19 121.40(15)
C20 C21 C22 117.73(15)
C20 C21 C24 122.06(15)
C22 C21 C24 120.21(16)
C23 C22 C21 121.22(16)
C22 C23 C18 121.16(15)
C5 N1 C4 121.58(13)
C5 N1 C1 124.54(12)
C4 N1 C1 113.64(12)
C14 N2 C13 117.56(14)

loop_
_geom_bond_atom_site_label_1
_geom_bond_atom_site_label_2
_geom_bond_distance
C1 N1 1.4613(19)
C1 C2 1.534(2)
C1 C11 1.556(2)
C2 C3 1.532(2)
C3 C4 1.525(2)
C4 N1 1.4602(19)
C5 N1 1.3766(19)
C5 C6 1.402(2)
C5 C10 1.407(2)
C6 C7 1.385(2)
C7 C8 1.385(2)
C8 C9 1.385(2)
C9 C10 1.385(2)
C11 C18 1.516(2)
C11 C12 1.532(2)
C12 C13 1.514(2)
C13 N2 1.343(2)
C13 C17 1.389(2)
C14 N2 1.341(2)
C14 C15 1.379(2)
C15 C16 1.384(2)
C16 C17 1.382(2)
C18 C23 1.392(2)
C18 C19 1.395(2)
C19 C20 1.391(2)
C20 C21 1.387(2)
C21 C22 1.391(2)
C21 C24 1.508(2)
C22 C23 1.385(2)

loop_
_geom_torsion_atom_site_label_1
_geom_torsion_atom_site_label_2
_geom_torsion_atom_site_label_3
_geom_torsion_atom_site_label_4
_geom_torsion
N1 C1 C2 C3 28.30(15)
C11 C1 C2 C3 -95.01(15)
C1 C2 C3 C4 -30.41(16)
C2 C3 C4 N1 20.20(16)
N1 C5 C6 C7 -179.29(15)
C10 C5 C6 C7 0.9(2)
C5 C6 C7 C8 -1.0(3)
C6 C7 C8 C9 0.0(3)
C7 C8 C9 C10 1.1(2)
C8 C9 C10 C5 -1.1(2)
N1 C5 C10 C9 -179.71(14)
C6 C5 C10 C9 0.1(2)
N1 C1 C11 C18 -62.50(16)
C2 C1 C11 C18 54.94(17)
N1 C1 C11 C12 169.64(12)
C2 C1 C11 C12 -72.92(16)
C18 C11 C12 C13 165.31(13)
C1 C11 C12 C13 -67.79(16)
C11 C12 C13 N2 -37.72(19)
C11 C12 C13 C17 143.46(15)
N2 C14 C15 C16 -0.9(3)
C14 C15 C16 C17 0.2(2)
C15 C16 C17 C13 0.4(2)
N2 C13 C17 C16 -0.3(2)
C12 C13 C17 C16 178.47(14)
C12 C11 C18 C23 -150.87(14)
C1 C11 C18 C23 83.22(17)
C12 C11 C18 C19 31.6(2)
C1 C11 C18 C19 -94.32(17)
C23 C18 C19 C20 -1.3(2)
C11 C18 C19 C20 176.28(14)
C18 C19 C20 C21 0.4(2)
C19 C20 C21 C22 0.5(2)
C19 C20 C21 C24 179.29(16)
C20 C21 C22 C23 -0.4(2)
C24 C21 C22 C23 -179.21(16)
C21 C22 C23 C18 -0.6(2)
C19 C18 C23 C22 1.4(2)
C11 C18 C23 C22 -176.28(14)
C6 C5 N1 C4 -7.3(2)
C10 C5 N1 C4 172.44(14)
C6 C5 N1 C1 178.62(14)
C10 C5 N1 C1 -1.6(2)
C3 C4 N1 C5 -176.96(13)
C3 C4 N1 C1 -2.32(17)
C2 C1 N1 C5 158.07(14)
C11 C1 N1 C5 -77.37(18)
C2 C1 N1 C4 -16.38(16)
C11 C1 N1 C4 108.18(14)
C15 C14 N2 C13 1.0(2)
C17 C13 N2 C14 -0.4(2)
C12 C13 N2 C14 -179.17(13)
